data_8104917
loop_
_publ_author_name
'Hosten, Eric C.'
'Betz, Richard'

_publ_section_title
;
 The crystal structure of 1,2-dimethylimidazole, C5H8N2
;
_journal_issue 1
_journal_name_full 'Zeitschrift f\"ur Kristallographie - New Crystal Structures'
_journal_page_first 185
_journal_page_last 186
_journal_paper_doi 10.1515/ncrs-2020-0509
_journal_volume 236
_journal_year 2021
_chemical_formula_moiety 'C5 H8 N2'
_chemical_formula_sum 'C5 H8 N2'
_chemical_formula_weight 96.13
_chemical_name_common 1,2-dimethylimidazole
_chemical_name_systematic 1,2-dimethylimidazole
_space_group_crystal_system monoclinic
_space_group_IT_number 14
_space_group_name_Hall '-P 2yn'
_space_group_name_H-M_alt 'P 1 21/n 1'
_atom_sites_solution_hydrogens geom
_atom_sites_solution_primary SHELXS
_atom_sites_solution_secondary difmap
_cell_angle_alpha 90
_cell_angle_beta 99.214(2)
_cell_angle_gamma 90
_cell_formula_units_Z 4
_cell_length_a 8.2492(6)
_cell_length_b 7.2496(5)
_cell_length_c 9.2882(7)
_cell_measurement_reflns_used 3764
_cell_measurement_temperature 200(2)
_cell_measurement_theta_max 28.28
_cell_measurement_theta_min 2.50
_cell_volume 548.30(7)
_computing_cell_refinement 'SAINT [1]'
_computing_data_collection 'APEX2 [1]'
_computing_data_reduction 'SAINT [1]'
_computing_molecular_graphics 'ORTEP3 [3], Mercury [4]'
_computing_publication_material 'SHELXL-97 [2], PLATON [5]'
_computing_structure_refinement 'SHELXL-97 [2]'
_computing_structure_solution 'SHELXS-97 [2]'
_diffrn_ambient_temperature 200(2)
_diffrn_measured_fraction_theta_full 0.987
_diffrn_measured_fraction_theta_max 0.990
_diffrn_measurement_device_type 'Bruker APEX-II CCD'
_diffrn_measurement_method '\f and \w scans'
_diffrn_radiation_monochromator graphite
_diffrn_radiation_type MoK\a
_diffrn_radiation_wavelength 0.71073
_diffrn_reflns_av_R_equivalents 0.0144
_diffrn_reflns_av_sigmaI/netI 0.0114
_diffrn_reflns_Laue_measured_fraction_full 0.987
_diffrn_reflns_Laue_measured_fraction_max 0.990
_diffrn_reflns_limit_h_max 10
_diffrn_reflns_limit_h_min -11
_diffrn_reflns_limit_k_max 8
_diffrn_reflns_limit_k_min -9
_diffrn_reflns_limit_l_max 11
_diffrn_reflns_limit_l_min -12
_diffrn_reflns_number 4863
_diffrn_reflns_point_group_measured_fraction_full 0.987
_diffrn_reflns_point_group_measured_fraction_max 0.990
_diffrn_reflns_theta_full 25.242
_diffrn_reflns_theta_max 28.299
_diffrn_reflns_theta_min 3.068
_exptl_absorpt_coefficient_mu 0.074
_exptl_absorpt_correction_T_max 0.7457
_exptl_absorpt_correction_T_min 0.6589
_exptl_absorpt_correction_type numerical
_exptl_absorpt_process_details
;                                                              
SADABS [6]                                         
;
_exptl_crystal_colour colourless
_exptl_crystal_density_diffrn 1.165
_exptl_crystal_description block
_exptl_crystal_F_000 208
_exptl_crystal_size_max 0.579
_exptl_crystal_size_mid 0.574
_exptl_crystal_size_min 0.529
_refine_diff_density_max 0.257
_refine_diff_density_min -0.171
_refine_diff_density_rms 0.038
_refine_ls_extinction_coef .
_refine_ls_extinction_method none
_refine_ls_goodness_of_fit_ref 1.044
_refine_ls_hydrogen_treatment constr
_refine_ls_matrix_type full
_refine_ls_number_parameters 66
_refine_ls_number_reflns 1348
_refine_ls_number_restraints 0
_refine_ls_restrained_S_all 1.044
_refine_ls_R_factor_all 0.0501
_refine_ls_R_factor_gt 0.0477
_refine_ls_shift/su_max 0.000
_refine_ls_shift/su_mean 0.000
_refine_ls_structure_factor_coef Fsqd
_refine_ls_weighting_details 'w=1/[\s^2^(Fo^2^)+(0.0739P)^2^+0.1806P] where P=(Fo^2^+2Fc^2^)/3'
_refine_ls_weighting_scheme calc
_refine_ls_wR_factor_gt 0.1377
_refine_ls_wR_factor_ref 0.1400
_reflns_Friedel_coverage 0.000
_reflns_Friedel_fraction_full .
_reflns_Friedel_fraction_max .
_reflns_number_gt 1256
_reflns_number_total 1348
_reflns_threshold_expression 'I > 2\s(I)'
_cod_data_source_file suppl_j_ncrs-2020-0509_suppl.cif
_cod_data_source_block g
_cod_original_sg_symbol_H-M 'P 21/n'
_cod_database_code 8104917
_shelx_space_group_comment
;
The symmetry employed for this shelxl refinement is uniquely defined
by the following loop, which should always be used as a source of
symmetry information in preference to the above space-group names.
They are only intended as comments.
;
_iucr_geom_bonds_special_details
;                                                              
<i>C<i>~g~(1) is the centroid of atoms N1--C1--N2--C2--C3.            
;

loop_
_space_group_symop_operation_xyz
'x, y, z'
'-x+1/2, y+1/2, -z+1/2'
'-x, -y, -z'
'x-1/2, -y-1/2, z-1/2'

loop_
_atom_site_label
_atom_site_type_symbol
_atom_site_fract_x
_atom_site_fract_y
_atom_site_fract_z
_atom_site_U_iso_or_equiv
_atom_site_adp_type
_atom_site_occupancy
_atom_site_site_symmetry_order
_atom_site_calc_flag
_atom_site_refinement_flags_posn
_atom_site_refinement_flags_adp
_atom_site_refinement_flags_occupancy
_atom_site_disorder_assembly
_atom_site_disorder_group
N1 N 0.38435(12) 0.09522(14) 0.63048(10) 0.0311(3) Uani 1 1 d . . . . .
N2 N 0.59954(13) 0.19446(15) 0.78426(11) 0.0369(3) Uani 1 1 d . . . . .
C1 C 0.50008(13) 0.05372(16) 0.74707(12) 0.0306(3) Uani 1 1 d . . . . .
C2 C 0.54442(17) 0.33158(18) 0.68596(14) 0.0391(3) Uani 1 1 d . . . . .
H2 H 0.592303 0.450670 0.685048 0.047 Uiso 1 1 calc R U . . .
C3 C 0.41255(16) 0.27345(18) 0.59070(13) 0.0364(3) Uani 1 1 d . . . . .
H3 H 0.352165 0.341689 0.512672 0.044 Uiso 1 1 calc R U . . .
C4 C 0.25650(16) -0.0255(2) 0.55711(15) 0.0440(4) Uani 1 1 d . . . . .
H4A H 0.306764 -0.126763 0.509961 0.066 Uiso 1 1 calc R U . . .
H4B H 0.183489 0.044761 0.483286 0.066 Uiso 1 1 calc R U . . .
H4C H 0.193048 -0.076021 0.628621 0.066 Uiso 1 1 calc R U . . .
C5 C 0.51149(18) -0.1298(2) 0.81983(17) 0.0460(4) Uani 1 1 d . . . . .
H5A H 0.554805 -0.220360 0.757511 0.069 Uiso 1 1 calc R U . . .
H5B H 0.402101 -0.168322 0.836368 0.069 Uiso 1 1 calc R U . . .
H5C H 0.585072 -0.121420 0.913535 0.069 Uiso 1 1 calc R U . . .

loop_
_atom_site_aniso_label
_atom_site_aniso_U_11
_atom_site_aniso_U_22
_atom_site_aniso_U_33
_atom_site_aniso_U_23
_atom_site_aniso_U_13
_atom_site_aniso_U_12
N1 0.0281(5) 0.0353(6) 0.0295(5) -0.0021(4) 0.0033(4) 0.0010(4)
N2 0.0365(6) 0.0374(6) 0.0349(5) -0.0016(4) -0.0001(4) -0.0033(4)
C1 0.0286(5) 0.0322(6) 0.0307(6) 0.0008(4) 0.0040(4) 0.0026(4)
C2 0.0449(7) 0.0302(6) 0.0432(7) -0.0003(5) 0.0103(5) -0.0016(5)
C3 0.0382(6) 0.0371(6) 0.0346(6) 0.0058(5) 0.0079(5) 0.0076(5)
C4 0.0339(6) 0.0534(8) 0.0432(7) -0.0114(6) 0.0016(5) -0.0071(6)
C5 0.0449(7) 0.0382(7) 0.0552(8) 0.0139(6) 0.0087(6) 0.0053(6)

loop_
_atom_type_symbol
_atom_type_description
_atom_type_scat_dispersion_real
_atom_type_scat_dispersion_imag
_atom_type_scat_source
C C 0.0033 0.0016 'International Tables Vol C Tables 4.2.6.8 and 6.1.1.4'
H H 0.0000 0.0000 'International Tables Vol C Tables 4.2.6.8 and 6.1.1.4'
N N 0.0061 0.0033 'International Tables Vol C Tables 4.2.6.8 and 6.1.1.4'

loop_
_geom_angle_atom_site_label_1
_geom_angle_atom_site_label_2
_geom_angle_atom_site_label_3
_geom_angle
_geom_angle_site_symmetry_1
_geom_angle_site_symmetry_3
C1 N1 C3 107.17(10) . .
C1 N1 C4 127.24(11) . .
C3 N1 C4 125.57(11) . .
C1 N2 C2 105.02(11) . .
N2 C1 N1 111.45(11) . .
N2 C1 C5 125.49(11) . .
N1 C1 C5 123.06(11) . .
C3 C2 N2 110.72(12) . .
C3 C2 H2 124.6 . .
N2 C2 H2 124.6 . .
C2 C3 N1 105.65(11) . .
C2 C3 H3 127.2 . .
N1 C3 H3 127.2 . .
N1 C4 H4A 109.5 . .
N1 C4 H4B 109.5 . .
H4A C4 H4B 109.5 . .
N1 C4 H4C 109.5 . .
H4A C4 H4C 109.5 . .
H4B C4 H4C 109.5 . .
C1 C5 H5A 109.5 . .
C1 C5 H5B 109.5 . .
H5A C5 H5B 109.5 . .
C1 C5 H5C 109.5 . .
H5A C5 H5C 109.5 . .
H5B C5 H5C 109.5 . .

loop_
_geom_bond_atom_site_label_1
_geom_bond_atom_site_label_2
_geom_bond_distance
_geom_bond_site_symmetry_2
N1 C1 1.3577(14) .
N1 C3 1.3739(17) .
N1 C4 1.4536(15) .
N2 C1 1.3201(16) .
N2 C2 1.3768(17) .
C1 C5 1.4882(17) .
C2 C3 1.3549(19) .
C2 H2 0.9500 .
C3 H3 0.9500 .
C4 H4A 0.9800 .
C4 H4B 0.9800 .
C4 H4C 0.9800 .
C5 H5A 0.9800 .
C5 H5B 0.9800 .
C5 H5C 0.9800 .

loop_
_geom_hbond_atom_site_label_D
_geom_hbond_atom_site_label_H
_geom_hbond_atom_site_label_A
_geom_hbond_distance_DH
_geom_hbond_distance_HA
_geom_hbond_distance_DA
_geom_hbond_angle_DHA
_geom_hbond_site_symmetry_A
C4 H4A <i>C<i>~g~(1) 0.98 2.73 3.5435(15) 141 3_656

loop_
_geom_torsion_atom_site_label_1
_geom_torsion_atom_site_label_2
_geom_torsion_atom_site_label_3
_geom_torsion_atom_site_label_4
_geom_torsion
_geom_torsion_site_symmetry_1
_geom_torsion_site_symmetry_2
_geom_torsion_site_symmetry_3
_geom_torsion_site_symmetry_4
C2 N2 C1 N1 -0.25(13) . . . .
C2 N2 C1 C5 178.87(12) . . . .
C3 N1 C1 N2 0.27(13) . . . .
C4 N1 C1 N2 178.65(11) . . . .
C3 N1 C1 C5 -178.87(11) . . . .
C4 N1 C1 C5 -0.49(18) . . . .
C1 N2 C2 C3 0.14(14) . . . .
N2 C2 C3 N1 0.02(14) . . . .
C1 N1 C3 C2 -0.17(13) . . . .
C4 N1 C3 C2 -178.58(11) . . . .
